data_7710678
loop_
_publ_author_name
'Li, Yahui'
'Su, Linan'
'Yang, Dawei'
'Di, Kai'
'Wang, Baomin'
'Qu, Jingping'

_publ_section_title
;
 A thiolate-bridged ruthenium--molybdenum complex featuring terminal
 nitrido and bridging amido ligands derived from the N--H and N--N bond
 cleavage of hydrazine
;
_journal_name_full 'Dalton Transactions'
_journal_paper_doi 10.1039/D2DT01378A
_journal_year 2022
_chemical_formula_moiety 'C26 H36 Mo N2 Ru S2'
_chemical_formula_sum 'C26 H36 Mo N2 Ru S2'
_chemical_formula_weight 637.70
_space_group_crystal_system monoclinic
_space_group_IT_number 14
_space_group_name_Hall '-P 2yn'
_space_group_name_H-M_alt 'P 1 21/n 1'
_atom_sites_solution_hydrogens geom
_atom_sites_solution_primary iterative
_audit_creation_date 2022-03-28
_audit_creation_method
;
Olex2 1.2
(compiled 2018.05.29 svn.r3508 for OlexSys, GUI svn.r5506)
;
_audit_update_record
;
2022-04-02 deposited with the CCDC.	2022-07-05 downloaded from the CCDC.
;
_cell_angle_alpha 90
_cell_angle_beta 92.836(2)
_cell_angle_gamma 90
_cell_formula_units_Z 4
_cell_length_a 13.1999(11)
_cell_length_b 10.4937(9)
_cell_length_c 19.7054(16)
_cell_measurement_reflns_used 9893
_cell_measurement_temperature 294(2)
_cell_measurement_theta_max 28.234
_cell_measurement_theta_min 2.481
_cell_volume 2726.2(4)
_computing_cell_refinement 'SAINT V8.40A (?, 2016)'
_computing_data_reduction 'SAINT V8.40A (?, 2016)'
_computing_molecular_graphics 'Olex2 (Dolomanov et al., 2009)'
_computing_publication_material 'Olex2 (Dolomanov et al., 2009)'
_computing_structure_refinement 'olex2.refine (Bourhis et al., 2015)'
_computing_structure_solution 'olex2.solve (Bourhis et al., 2015)'
_diffrn_ambient_temperature 294.0
_diffrn_measured_fraction_theta_full 0.999
_diffrn_measured_fraction_theta_max 0.997
_diffrn_measurement_device_type 'CCD area detector'
_diffrn_measurement_method 'phi and omega scans'
_diffrn_radiation_monochromator graphite
_diffrn_radiation_type MoK\a
_diffrn_radiation_wavelength 0.71073
_diffrn_reflns_av_R_equivalents 0.0712
_diffrn_reflns_av_unetI/netI 0.0683
_diffrn_reflns_Laue_measured_fraction_full 0.999
_diffrn_reflns_Laue_measured_fraction_max 0.997
_diffrn_reflns_limit_h_max 17
_diffrn_reflns_limit_h_min -17
_diffrn_reflns_limit_k_max 14
_diffrn_reflns_limit_k_min -13
_diffrn_reflns_limit_l_max 26
_diffrn_reflns_limit_l_min -26
_diffrn_reflns_number 32086
_diffrn_reflns_point_group_measured_fraction_full 0.999
_diffrn_reflns_point_group_measured_fraction_max 0.997
_diffrn_reflns_theta_full 25.242
_diffrn_reflns_theta_max 28.457
_diffrn_reflns_theta_min 2.199
_exptl_absorpt_coefficient_mu 1.183
_exptl_absorpt_correction_T_max 0.7457
_exptl_absorpt_correction_T_min 0.6309
_exptl_absorpt_correction_type empirical
_exptl_absorpt_process_details
;
SADABS-2016/2 (Bruker,2016/2) was used for absorption correction.
wR2(int) was 0.1016 before and 0.0647 after correction.
The Ratio of minimum to maximum transmission is 0.8461.
The \l/2 correction factor is Not present.
;
_exptl_crystal_colour 'metallic dark black'
_exptl_crystal_colour_lustre metallic
_exptl_crystal_colour_modifier dark
_exptl_crystal_colour_primary black
_exptl_crystal_density_diffrn 1.554
_exptl_crystal_description block
_exptl_crystal_F_000 1296
_exptl_crystal_size_max 0.3
_exptl_crystal_size_mid 0.2
_exptl_crystal_size_min 0.2
_refine_diff_density_max 0.887
_refine_diff_density_min -0.611
_refine_diff_density_rms 0.120
_refine_ls_extinction_method none
_refine_ls_goodness_of_fit_ref 1.034
_refine_ls_hydrogen_treatment constr
_refine_ls_matrix_type full
_refine_ls_number_parameters 299
_refine_ls_number_reflns 6858
_refine_ls_number_restraints 0
_refine_ls_restrained_S_all 1.034
_refine_ls_R_factor_all 0.1010
_refine_ls_R_factor_gt 0.0500
_refine_ls_shift/su_max 0.001
_refine_ls_shift/su_mean 0.000
_refine_ls_structure_factor_coef Fsqd
_refine_ls_weighting_details 'w=1/[\s^2^(Fo^2^)+(0.0106P)^2^+10.0340P] where P=(Fo^2^+2Fc^2^)/3'
_refine_ls_weighting_scheme calc
_refine_ls_wR_factor_gt 0.0820
_refine_ls_wR_factor_ref 0.0977
_reflns_Friedel_coverage 0.000
_reflns_number_gt 4542
_reflns_number_total 6858
_reflns_threshold_expression 'I > 2\s(I)'
_cod_data_source_file d2dt01378a2.cif
_cod_data_source_block 2
_cod_database_code 7710678
_shelx_shelxl_version_number 2018/3
_shelx_space_group_comment
;
The symmetry employed for this shelxl refinement is uniquely defined
by the following loop, which should always be used as a source of
symmetry information in preference to the above space-group names.
They are only intended as comments.
;
_olex2_refinement_description
;
1. Fixed Uiso
 At 1.2 times of:
  All C(H) groups, All N(H,H) groups
 At 1.5 times of:
  All C(H,H,H) groups
2.a Secondary CH2 refined with riding coordinates:
 N005(H00a,H00b)
2.b Aromatic/amide H refined with riding coordinates:
 C00B(H00c), C00I(H00I), C00M(H00M), C00R(H00u)
2.c Idealised Me refined as rotating group:
 C00J(H00d,H00e,H00f), C00K(H00g,H00h,H00j), C00O(H00k,H00l,H00n), C00P(H00o,
 H00p,H00q), C00Q(H00r,H00s,H00t), C00S(H00v,H00w,H00x), C00T(H00y,H,Ha),
 C00U(H00z,Hb,Hc), C00V(H00,Hd,He), C00W(H0aa,Hf,Hg)
;
_olex2_submission_special_instructions 'No special instructions were received'

loop_
_space_group_symop_operation_xyz
'x, y, z'
'-x+1/2, y+1/2, -z+1/2'
'-x, -y, -z'
'x-1/2, -y-1/2, z-1/2'

loop_
_atom_site_label
_atom_site_type_symbol
_atom_site_fract_x
_atom_site_fract_y
_atom_site_fract_z
_atom_site_U_iso_or_equiv
_atom_site_adp_type
_atom_site_occupancy
_atom_site_site_symmetry_order
_atom_site_calc_flag
_atom_site_refinement_flags_posn
_atom_site_refinement_flags_adp
_atom_site_refinement_flags_occupancy
_atom_site_disorder_assembly
_atom_site_disorder_group
Ru01 Ru 0.55120(3) 0.19076(4) 0.67058(2) 0.03274(11) Uani 1 1 d . . . . .
Mo02 Mo 0.46865(3) 0.11991(4) 0.78903(2) 0.03206(11) Uani 1 1 d . . . . .
S003 S 0.40898(9) 0.28435(11) 0.71141(6) 0.0345(3) Uani 1 1 d . . . . .
S004 S 0.64384(10) 0.36430(14) 0.72027(7) 0.0496(3) Uani 1 1 d . . . . .
N005 N 0.6095(3) 0.0809(4) 0.75172(19) 0.0447(11) Uani 1 1 d . . . . .
H00A H 0.620243 -0.000679 0.741943 0.054 Uiso 1 1 calc R . . . .
H00B H 0.661876 0.115305 0.775246 0.054 Uiso 1 1 calc R . . . .
N006 N 0.3963(3) 0.0008(4) 0.7594(2) 0.0449(10) Uani 1 1 d . . . . .
C007 C 0.4467(4) 0.4409(5) 0.7370(2) 0.0388(11) Uani 1 1 d . . . . .
C008 C 0.5486(4) 0.4740(5) 0.7382(2) 0.0433(12) Uani 1 1 d . . . . .
C009 C 0.5608(4) 0.1658(5) 0.9025(2) 0.0456(13) Uani 1 1 d . . . . .
C00A C 0.5104(4) 0.0439(5) 0.9010(2) 0.0445(13) Uani 1 1 d . . . . .
C00B C 0.3721(5) 0.5293(5) 0.7512(3) 0.0532(15) Uani 1 1 d . . . . .
H00C H 0.304385 0.504772 0.750162 0.064 Uiso 1 1 calc R . . . .
C00C C 0.4934(4) 0.2234(5) 0.5646(2) 0.0454(13) Uani 1 1 d . . . . .
C00D C 0.5982(4) 0.2316(5) 0.5652(2) 0.0467(13) Uani 1 1 d . . . . .
C00E C 0.4035(4) 0.0659(5) 0.8977(2) 0.0400(12) Uani 1 1 d . . . . .
C00F C 0.3902(4) 0.1994(5) 0.8892(2) 0.0409(12) Uani 1 1 d . . . . .
C00G C 0.4884(4) 0.2599(5) 0.8963(2) 0.0473(13) Uani 1 1 d . . . . .
C00H C 0.6398(4) 0.1172(6) 0.5882(3) 0.0547(15) Uani 1 1 d . . . . .
C00I C 0.5736(5) 0.6016(5) 0.7541(3) 0.0573(15) Uani 1 1 d . . . . .
H00I H 0.641226 0.627025 0.755646 0.069 Uiso 1 1 calc R . . . .
C00J C 0.3236(5) -0.0328(6) 0.9007(3) 0.0652(18) Uani 1 1 d . . . . .
H00D H 0.260528 0.000880 0.882103 0.098 Uiso 1 1 calc GR . . . .
H00E H 0.316061 -0.057471 0.947055 0.098 Uiso 1 1 calc GR . . . .
H00F H 0.342420 -0.105772 0.874740 0.098 Uiso 1 1 calc GR . . . .
C00K C 0.5607(5) -0.0834(6) 0.9130(3) 0.0688(18) Uani 1 1 d . . . . .
H00G H 0.513296 -0.150186 0.901217 0.103 Uiso 1 1 calc GR . . . .
H00H H 0.582438 -0.090933 0.960020 0.103 Uiso 1 1 calc GR . . . .
H00J H 0.618313 -0.090252 0.885362 0.103 Uiso 1 1 calc GR . . . .
C00L C 0.5591(7) 0.0322(5) 0.6001(3) 0.073(2) Uani 1 1 d . . . . .
C00M C 0.3987(6) 0.6533(6) 0.7667(3) 0.0686(19) Uani 1 1 d . . . . .
H00M H 0.349223 0.712619 0.776740 0.082 Uiso 1 1 calc R . . . .
C00N C 0.4663(5) 0.0987(7) 0.5853(3) 0.0653(19) Uani 1 1 d . . . . .
C00O C 0.2910(5) 0.2683(7) 0.8844(3) 0.0713(19) Uani 1 1 d . . . . .
H00K H 0.294805 0.337556 0.852817 0.107 Uiso 1 1 calc GR . . . .
H00L H 0.276073 0.300971 0.928304 0.107 Uiso 1 1 calc GR . . . .
H00N H 0.238333 0.210527 0.868987 0.107 Uiso 1 1 calc GR . . . .
C00P C 0.5061(6) 0.4005(6) 0.9030(3) 0.077(2) Uani 1 1 d . . . . .
H00O H 0.561088 0.425055 0.875695 0.116 Uiso 1 1 calc GR . . . .
H00P H 0.522870 0.421080 0.949733 0.116 Uiso 1 1 calc GR . . . .
H00Q H 0.445790 0.445478 0.888010 0.116 Uiso 1 1 calc GR . . . .
C00Q C 0.6735(4) 0.1848(7) 0.9110(3) 0.078(2) Uani 1 1 d . . . . .
H00R H 0.707040 0.104023 0.907518 0.117 Uiso 1 1 calc GR . . . .
H00S H 0.690027 0.221560 0.954723 0.117 Uiso 1 1 calc GR . . . .
H00T H 0.695378 0.240789 0.876087 0.117 Uiso 1 1 calc GR . . . .
C00R C 0.4997(6) 0.6887(6) 0.7673(3) 0.0704(19) Uani 1 1 d . . . . .
H00U H 0.517779 0.772728 0.776824 0.085 Uiso 1 1 calc R . . . .
C00S C 0.6571(6) 0.3466(7) 0.5433(4) 0.101(3) Uani 1 1 d . . . . .
H00V H 0.635359 0.420454 0.567396 0.151 Uiso 1 1 calc GR . . . .
H00W H 0.645332 0.359571 0.495384 0.151 Uiso 1 1 calc GR . . . .
H00X H 0.728204 0.332812 0.553375 0.151 Uiso 1 1 calc GR . . . .
C00T C 0.4228(6) 0.3299(8) 0.5398(3) 0.104(3) Uani 1 1 d . . . . .
H00Y H 0.354698 0.310434 0.551351 0.156 Uiso 1 1 calc GR . . . .
H H 0.425331 0.338058 0.491406 0.156 Uiso 1 1 calc GR . . . .
HA H 0.443782 0.408571 0.561059 0.156 Uiso 1 1 calc GR . . . .
C00U C 0.3597(7) 0.0497(11) 0.5867(4) 0.155(5) Uani 1 1 d . . . . .
H00Z H 0.359552 -0.030684 0.609937 0.232 Uiso 1 1 calc GR . . . .
HB H 0.332381 0.038729 0.540976 0.232 Uiso 1 1 calc GR . . . .
HC H 0.318830 0.109651 0.609956 0.232 Uiso 1 1 calc GR . . . .
C00V C 0.7514(6) 0.0834(10) 0.5928(3) 0.131(4) Uani 1 1 d . . . . .
H00 H 0.790176 0.156406 0.607826 0.196 Uiso 1 1 calc GR . . . .
HD H 0.772211 0.057239 0.548957 0.196 Uiso 1 1 calc GR . . . .
HE H 0.762638 0.014953 0.624673 0.196 Uiso 1 1 calc GR . . . .
C00W C 0.5643(11) -0.1062(7) 0.6197(4) 0.188(7) Uani 1 1 d . . . . .
H0AA H 0.623013 -0.120445 0.649507 0.282 Uiso 1 1 calc GR . . . .
HF H 0.568917 -0.157480 0.579668 0.282 Uiso 1 1 calc GR . . . .
HG H 0.504380 -0.128958 0.642598 0.282 Uiso 1 1 calc GR . . . .

loop_
_atom_site_aniso_label
_atom_site_aniso_U_11
_atom_site_aniso_U_22
_atom_site_aniso_U_33
_atom_site_aniso_U_23
_atom_site_aniso_U_13
_atom_site_aniso_U_12
Ru01 0.0373(2) 0.0340(2) 0.02684(19) -0.00313(17) 0.00150(15) 0.00399(18)
Mo02 0.0362(2) 0.0319(2) 0.0280(2) -0.00181(18) 0.00149(16) 0.00036(19)
S003 0.0363(6) 0.0340(6) 0.0329(6) -0.0035(5) -0.0021(5) 0.0041(5)
S004 0.0439(8) 0.0534(9) 0.0515(8) -0.0114(7) 0.0031(6) -0.0089(7)
N005 0.044(2) 0.057(3) 0.032(2) 0.000(2) 0.0011(18) 0.013(2)
N006 0.060(3) 0.038(2) 0.037(2) -0.0025(19) 0.004(2) -0.005(2)
C007 0.050(3) 0.034(3) 0.031(2) 0.002(2) -0.006(2) 0.003(2)
C008 0.063(4) 0.033(3) 0.034(3) 0.000(2) -0.001(2) -0.004(3)
C009 0.051(3) 0.057(4) 0.028(3) -0.002(2) -0.006(2) -0.014(3)
C00A 0.062(4) 0.047(3) 0.024(2) 0.000(2) -0.002(2) 0.003(3)
C00B 0.065(4) 0.046(3) 0.047(3) -0.006(3) -0.005(3) 0.018(3)
C00C 0.046(3) 0.061(4) 0.028(2) -0.004(2) 0.000(2) 0.019(3)
C00D 0.058(3) 0.055(3) 0.027(3) -0.006(2) 0.002(2) 0.002(3)
C00E 0.048(3) 0.046(3) 0.026(2) -0.004(2) 0.001(2) -0.003(3)
C00F 0.042(3) 0.044(3) 0.037(3) -0.009(2) 0.008(2) 0.004(2)
C00G 0.074(4) 0.042(3) 0.026(3) -0.007(2) 0.002(2) -0.011(3)
C00H 0.055(3) 0.073(4) 0.036(3) -0.007(3) 0.008(3) 0.026(3)
C00I 0.083(4) 0.039(3) 0.050(3) -0.005(3) 0.004(3) -0.015(3)
C00J 0.070(4) 0.076(4) 0.050(3) 0.012(3) 0.012(3) -0.031(4)
C00K 0.094(5) 0.065(4) 0.045(3) 0.009(3) -0.007(3) 0.022(4)
C00L 0.162(8) 0.033(3) 0.024(3) -0.005(2) 0.009(4) 0.015(4)
C00M 0.108(6) 0.038(3) 0.059(4) -0.008(3) -0.005(4) 0.029(4)
C00N 0.073(4) 0.096(5) 0.028(3) -0.022(3) 0.008(3) -0.042(4)
C00O 0.073(4) 0.089(5) 0.053(4) -0.006(3) 0.017(3) 0.023(4)
C00P 0.131(6) 0.055(4) 0.046(4) -0.011(3) -0.001(4) -0.024(4)
C00Q 0.058(4) 0.117(6) 0.056(4) 0.011(4) -0.017(3) -0.027(4)
C00R 0.121(6) 0.033(3) 0.056(4) -0.004(3) -0.001(4) -0.015(4)
C00S 0.133(7) 0.102(6) 0.069(5) 0.000(4) 0.027(5) -0.052(6)
C00T 0.118(6) 0.138(7) 0.053(4) 0.003(4) -0.009(4) 0.083(6)
C00U 0.134(8) 0.270(13) 0.062(5) -0.058(7) 0.029(5) -0.141(9)
C00V 0.091(6) 0.244(12) 0.057(4) -0.028(6) -0.005(4) 0.099(7)
C00W 0.48(2) 0.034(4) 0.058(5) -0.006(4) 0.035(8) 0.028(8)

loop_
_atom_type_symbol
_atom_type_description
_atom_type_scat_dispersion_real
_atom_type_scat_dispersion_imag
_atom_type_scat_source
C C 0.0033 0.0016 'International Tables Vol C Tables 4.2.6.8 and 6.1.1.4'
H H 0.0000 0.0000 'International Tables Vol C Tables 4.2.6.8 and 6.1.1.4'
Mo Mo -1.6832 0.6857 'International Tables Vol C Tables 4.2.6.8 and 6.1.1.4'
N N 0.0061 0.0033 'International Tables Vol C Tables 4.2.6.8 and 6.1.1.4'
Ru Ru -1.2594 0.8363 'International Tables Vol C Tables 4.2.6.8 and 6.1.1.4'
S S 0.1246 0.1234 'International Tables Vol C Tables 4.2.6.8 and 6.1.1.4'

loop_
_geom_angle_atom_site_label_1
_geom_angle_atom_site_label_2
_geom_angle_atom_site_label_3
_geom_angle
_geom_angle_site_symmetry_1
_geom_angle_site_symmetry_3
_geom_angle_publ_flag
S003 Ru01 Mo02 56.58(3) . . ?
S003 Ru01 S004 86.61(5) . . ?
S004 Ru01 Mo02 94.33(4) . . ?
N005 Ru01 Mo02 48.82(11) . . ?
N005 Ru01 S003 104.14(11) . . ?
N005 Ru01 S004 86.86(13) . . ?
N005 Ru01 C00C 154.77(19) . . ?
N005 Ru01 C00D 135.08(18) . . ?
N005 Ru01 C00H 100.57(18) . . ?
N005 Ru01 C00L 92.2(2) . . ?
N005 Ru01 C00N 119.8(2) . . ?
C00C Ru01 Mo02 135.69(14) . . ?
C00C Ru01 S003 90.85(13) . . ?
C00C Ru01 S004 114.61(16) . . ?
C00C Ru01 C00D 36.25(19) . . ?
C00D Ru01 Mo02 170.76(14) . . ?
C00D Ru01 S003 120.76(15) . . ?
C00D Ru01 S004 94.31(15) . . ?
C00H Ru01 Mo02 142.16(17) . . ?
C00H Ru01 S003 152.38(15) . . ?
C00H Ru01 S004 107.03(18) . . ?
C00H Ru01 C00C 61.74(19) . . ?
C00H Ru01 C00D 36.5(2) . . ?
C00H Ru01 C00N 63.2(2) . . ?
C00L Ru01 Mo02 111.85(17) . . ?
C00L Ru01 S003 128.1(2) . . ?
C00L Ru01 S004 144.1(2) . . ?
C00L Ru01 C00C 62.7(2) . . ?
C00L Ru01 C00D 61.9(2) . . ?
C00L Ru01 C00H 37.9(2) . . ?
C00L Ru01 C00N 38.1(3) . . ?
C00N Ru01 Mo02 108.93(15) . . ?
C00N Ru01 S003 93.51(19) . . ?
C00N Ru01 S004 152.18(19) . . ?
C00N Ru01 C00C 37.6(2) . . ?
C00N Ru01 C00D 61.9(2) . . ?
S003 Mo02 Ru01 52.71(3) . . ?
S003 Mo02 C009 123.37(13) . . ?
S003 Mo02 C00E 127.65(13) . . ?
S003 Mo02 C00F 97.54(13) . . ?
S003 Mo02 C00G 97.42(13) . . ?
N005 Mo02 Ru01 49.25(11) . . ?
N005 Mo02 S003 100.77(11) . . ?
N005 Mo02 C009 87.20(17) . . ?
N005 Mo02 C00A 95.27(17) . . ?
N005 Mo02 C00E 129.28(16) . . ?
N005 Mo02 C00F 141.61(16) . . ?
N005 Mo02 C00G 110.32(18) . . ?
N006 Mo02 Ru01 98.70(14) . . ?
N006 Mo02 S003 98.69(15) . . ?
N006 Mo02 N005 103.69(19) . . ?
N006 Mo02 C009 133.99(19) . . ?
N006 Mo02 C00A 100.15(19) . . ?
N006 Mo02 C00E 84.90(18) . . ?
N006 Mo02 C00F 106.51(19) . . ?
N006 Mo02 C00G 138.62(18) . . ?
C009 Mo02 Ru01 120.53(12) . . ?
C009 Mo02 C00G 31.17(17) . . ?
C00A Mo02 Ru01 143.04(13) . . ?
C00A Mo02 S003 151.53(13) . . ?
C00A Mo02 C009 33.86(17) . . ?
C00A Mo02 C00E 34.62(17) . . ?
C00A Mo02 C00F 56.60(17) . . ?
C00A Mo02 C00G 54.70(17) . . ?
C00E Mo02 Ru01 176.32(12) . . ?
C00E Mo02 C009 55.90(16) . . ?
C00E Mo02 C00F 34.17(17) . . ?
C00E Mo02 C00G 55.42(17) . . ?
C00F Mo02 Ru01 143.95(13) . . ?
C00F Mo02 C009 54.69(17) . . ?
C00F Mo02 C00G 33.39(17) . . ?
C00G Mo02 Ru01 121.20(12) . . ?
Ru01 S003 Mo02 70.71(4) . . ?
C007 S003 Ru01 105.74(17) . . ?
C007 S003 Mo02 113.69(15) . . ?
C008 S004 Ru01 103.09(18) . . ?
Mo02 N005 Ru01 81.92(14) . . ?
C008 C007 S003 119.5(4) . . ?
C008 C007 C00B 121.6(5) . . ?
C00B C007 S003 118.7(4) . . ?
C007 C008 S004 122.4(4) . . ?
C007 C008 C00I 117.2(5) . . ?
C00I C008 S004 120.4(5) . . ?
C00A C009 Mo02 67.2(3) . . ?
C00A C009 C00Q 125.0(6) . . ?
C00G C009 Mo02 76.0(3) . . ?
C00G C009 C00A 108.6(5) . . ?
C00G C009 C00Q 126.5(6) . . ?
C00Q C009 Mo02 123.5(4) . . ?
C009 C00A Mo02 78.9(3) . . ?
C009 C00A C00K 125.8(5) . . ?
C00E C00A Mo02 73.8(3) . . ?
C00E C00A C009 108.2(5) . . ?
C00E C00A C00K 125.3(5) . . ?
C00K C00A Mo02 121.5(3) . . ?
C00M C00B C007 120.0(6) . . ?
C00D C00C Ru01 72.8(3) . . ?
C00D C00C C00N 108.6(5) . . ?
C00D C00C C00T 123.6(6) . . ?
C00N C00C Ru01 70.5(3) . . ?
C00N C00C C00T 127.6(6) . . ?
C00T C00C Ru01 126.4(4) . . ?
C00C C00D Ru01 71.0(3) . . ?
C00C C00D C00H 109.2(5) . . ?
C00C C00D C00S 125.2(6) . . ?
C00H C00D Ru01 69.8(3) . . ?
C00H C00D C00S 125.7(6) . . ?
C00S C00D Ru01 126.0(4) . . ?
C00A C00E Mo02 71.5(3) . . ?
C00A C00E C00J 126.1(5) . . ?
C00F C00E Mo02 73.2(3) . . ?
C00F C00E C00A 106.2(5) . . ?
C00F C00E C00J 127.6(5) . . ?
C00J C00E Mo02 119.0(3) . . ?
C00E C00F Mo02 72.6(3) . . ?
C00E C00F C00G 108.5(5) . . ?
C00E C00F C00O 125.9(5) . . ?
C00G C00F Mo02 79.2(3) . . ?
C00G C00F C00O 125.0(5) . . ?
C00O C00F Mo02 121.5(3) . . ?
C009 C00G Mo02 72.8(3) . . ?
C009 C00G C00F 108.0(5) . . ?
C009 C00G C00P 126.5(6) . . ?
C00F C00G Mo02 67.4(3) . . ?
C00F C00G C00P 125.2(6) . . ?
C00P C00G Mo02 130.0(4) . . ?
C00D C00H Ru01 73.7(3) . . ?
C00D C00H C00L 108.1(5) . . ?
C00D C00H C00V 126.3(7) . . ?
C00L C00H Ru01 70.5(3) . . ?
C00L C00H C00V 125.4(7) . . ?
C00V C00H Ru01 126.3(4) . . ?
C00R C00I C008 120.9(6) . . ?
C00H C00L Ru01 71.6(3) . . ?
C00H C00L C00N 107.6(5) . . ?
C00H C00L C00W 128.7(9) . . ?
C00N C00L Ru01 71.8(3) . . ?
C00N C00L C00W 123.5(9) . . ?
C00W C00L Ru01 125.3(4) . . ?
C00B C00M C00R 119.3(6) . . ?
C00C C00N Ru01 71.9(3) . . ?
C00C C00N C00L 106.5(5) . . ?
C00C C00N C00U 124.7(8) . . ?
C00L C00N Ru01 70.1(3) . . ?
C00L C00N C00U 128.7(8) . . ?
C00U C00N Ru01 125.5(4) . . ?
C00I C00R C00M 121.0(6) . . ?

loop_
_geom_bond_atom_site_label_1
_geom_bond_atom_site_label_2
_geom_bond_distance
_geom_bond_site_symmetry_2
_geom_bond_publ_flag
Ru01 Mo02 2.7277(6) . ?
Ru01 S003 2.2991(12) . ?
Ru01 S004 2.3774(14) . ?
Ru01 N005 2.087(4) . ?
Ru01 C00C 2.215(5) . ?
Ru01 C00D 2.238(5) . ?
Ru01 C00H 2.188(5) . ?
Ru01 C00L 2.174(5) . ?
Ru01 C00N 2.196(5) . ?
Mo02 S003 2.4122(12) . ?
Mo02 N005 2.074(4) . ?
Mo02 N006 1.661(4) . ?
Mo02 C009 2.538(5) . ?
Mo02 C00A 2.385(5) . ?
Mo02 C00E 2.415(5) . ?
Mo02 C00F 2.423(5) . ?
Mo02 C00G 2.577(5) . ?
S003 C007 1.782(5) . ?
S004 C008 1.754(5) . ?
C007 C008 1.388(7) . ?
C007 C00B 1.391(7) . ?
C008 C00I 1.411(7) . ?
C009 C00A 1.441(7) . ?
C009 C00G 1.375(7) . ?
C009 C00Q 1.502(7) . ?
C00A C00E 1.428(7) . ?
C00A C00K 1.505(7) . ?
C00B C00M 1.378(8) . ?
C00C C00D 1.385(7) . ?
C00C C00N 1.421(8) . ?
C00C C00T 1.520(8) . ?
C00D C00H 1.386(8) . ?
C00D C00S 1.510(8) . ?
C00E C00F 1.421(7) . ?
C00E C00J 1.481(7) . ?
C00F C00G 1.444(7) . ?
C00F C00O 1.495(7) . ?
C00G C00P 1.499(7) . ?
C00H C00L 1.418(9) . ?
C00H C00V 1.514(8) . ?
C00I C00R 1.371(9) . ?
C00L C00N 1.427(9) . ?
C00L C00W 1.503(9) . ?
C00M C00R 1.384(9) . ?
C00N C00U 1.500(9) . ?
